data_2233621
loop_
_publ_author_name
'Mirzaei, Masoud'
'Eshtiagh-Hosseini, Hossein'
'Mague, Joel T.'

_publ_section_title
;
 2-Aminopyridinium bis(pyridine-2,6-dicarboxylato)ferrate(III)
;
_journal_coeditor_code RZ2696
_journal_issue 2
_journal_name_full 'Acta Crystallographica Section E'
_journal_page_first m174
_journal_paper_doi 10.1107/S1600536812001493
_journal_volume 68
_journal_year 2012
_chemical_formula_iupac '(C5 H7 N2) [Fe (C7 H3 N O4)2]'
_chemical_formula_moiety 'C5 H7 N2 +, C14 H6 Fe N2 O8 -'
_chemical_formula_sum 'C19 H13 Fe N4 O8'
_chemical_formula_weight 481.18
_chemical_name_systematic
;
2-Aminopyridinium bis(pyridine-2,6-dicarboxylato)ferrate(III)
;
_space_group_IT_number 61
_symmetry_cell_setting orthorhombic
_symmetry_space_group_name_Hall '-P 2ac 2ab'
_symmetry_space_group_name_H-M 'P b c a'
_atom_sites_solution_hydrogens geom
_atom_sites_solution_primary direct
_atom_sites_solution_secondary difmap
_audit_creation_method SHELXL-97
_cell_angle_alpha 90.00
_cell_angle_beta 90.00
_cell_angle_gamma 90.00
_cell_formula_units_Z 8
_cell_length_a 7.9288(10)
_cell_length_b 15.881(2)
_cell_length_c 30.069(4)
_cell_measurement_reflns_used 9998
_cell_measurement_temperature 100(2)
_cell_measurement_theta_max 28.96
_cell_measurement_theta_min 2.71
_cell_volume 3786.2(8)
_computing_cell_refinement 'SAINT (Bruker, 2009)'
_computing_data_collection 'APEX2 (Bruker, 2010)'
_computing_data_reduction 'SAINT (Bruker, 2009)'
_computing_molecular_graphics 'SHELXTL (Sheldrick, 2008)'
_computing_publication_material 'SHELXTL (Sheldrick, 2008)'
_computing_structure_refinement 'SHELXL97 (Sheldrick, 2008)'
_computing_structure_solution 'SHELXS97 (Sheldrick, 2008)'
_diffrn_ambient_temperature 100(2)
_diffrn_measured_fraction_theta_full 0.994
_diffrn_measured_fraction_theta_max 0.985
_diffrn_measurement_device_type 'Bruker SMART APEX CCD'
_diffrn_measurement_method '\f and \w scans'
_diffrn_radiation_monochromator graphite
_diffrn_radiation_source 'fine-focus sealed tube'
_diffrn_radiation_type MoK\a
_diffrn_radiation_wavelength 0.71073
_diffrn_reflns_av_R_equivalents 0.0509
_diffrn_reflns_av_sigmaI/netI 0.0240
_diffrn_reflns_limit_h_max 10
_diffrn_reflns_limit_h_min -10
_diffrn_reflns_limit_k_max 21
_diffrn_reflns_limit_k_min -21
_diffrn_reflns_limit_l_max 40
_diffrn_reflns_limit_l_min -40
_diffrn_reflns_number 62788
_diffrn_reflns_theta_full 28.85
_diffrn_reflns_theta_max 29.11
_diffrn_reflns_theta_min 2.57
_exptl_absorpt_coefficient_mu 0.857
_exptl_absorpt_correction_T_max 0.9315
_exptl_absorpt_correction_T_min 0.6963
_exptl_absorpt_correction_type numerical
_exptl_absorpt_process_details '(SADABS; Sheldrick, 2009)'
_exptl_crystal_colour yellow
_exptl_crystal_density_diffrn 1.688
_exptl_crystal_density_method 'not measured'
_exptl_crystal_description Plate
_exptl_crystal_F_000 1960
_exptl_crystal_size_max 0.34
_exptl_crystal_size_mid 0.25
_exptl_crystal_size_min 0.08
_refine_diff_density_max 0.465
_refine_diff_density_min -0.376
_refine_ls_extinction_method none
_refine_ls_goodness_of_fit_ref 1.048
_refine_ls_hydrogen_treatment mixed
_refine_ls_matrix_type full
_refine_ls_number_parameters 301
_refine_ls_number_reflns 5007
_refine_ls_number_restraints 0
_refine_ls_restrained_S_all 1.048
_refine_ls_R_factor_all 0.0405
_refine_ls_R_factor_gt 0.0333
_refine_ls_shift/su_max 0.002
_refine_ls_shift/su_mean 0.000
_refine_ls_structure_factor_coef Fsqd
_refine_ls_weighting_details 'calc w=1/[\s^2^(Fo^2^)+(0.0387P)^2^+2.8224P] where P=(Fo^2^+2Fc^2^)/3'
_refine_ls_weighting_scheme calc
_refine_ls_wR_factor_gt 0.0815
_refine_ls_wR_factor_ref 0.0860
_reflns_number_gt 4354
_reflns_number_total 5007
_reflns_threshold_expression I>2\s(I)
_cod_data_source_file rz2696.cif
_cod_data_source_block I
_cod_database_code 2233621
_cod_database_fobs_code 2233621

loop_
_symmetry_equiv_pos_as_xyz
'x, y, z'
'-x+1/2, -y, z+1/2'
'-x, y+1/2, -z+1/2'
'x+1/2, -y+1/2, -z'
'-x, -y, -z'
'x-1/2, y, -z-1/2'
'x, -y-1/2, z-1/2'
'-x-1/2, y-1/2, z'

loop_
_atom_site_type_symbol
_atom_site_label
_atom_site_fract_x
_atom_site_fract_y
_atom_site_fract_z
_atom_site_U_iso_or_equiv
_atom_site_adp_type
_atom_site_calc_flag
_atom_site_refinement_flags
_atom_site_occupancy
_atom_site_symmetry_multiplicity
Fe Fe1 0.59560(3) 0.000219(13) 0.381592(7) 0.01464(7) Uani d . 1 1
O O1 0.71089(13) 0.10747(7) 0.40025(3) 0.0189(2) Uani d . 1 1
O O2 0.86897(14) 0.21717(7) 0.37918(4) 0.0207(2) Uani d . 1 1
O O3 0.57386(14) -0.09825(7) 0.33979(4) 0.0193(2) Uani d . 1 1
O O4 0.58951(16) -0.14205(7) 0.26911(4) 0.0260(3) Uani d . 1 1
O O5 0.72260(13) -0.06573(7) 0.42789(4) 0.0200(2) Uani d . 1 1
O O6 0.71032(17) -0.14212(9) 0.49034(4) 0.0340(3) Uani d . 1 1
O O7 0.38240(14) 0.05590(7) 0.35875(4) 0.0203(2) Uani d . 1 1
O O8 0.09948(14) 0.06009(8) 0.36268(4) 0.0282(3) Uani d . 1 1
N N1 0.71877(15) 0.03920(8) 0.32474(4) 0.0151(2) Uani d . 1 1
N N2 0.41237(15) -0.03392(8) 0.42709(4) 0.0155(2) Uani d . 1 1
C C1 0.79204(18) 0.15161(9) 0.37119(5) 0.0169(3) Uani d . 1 1
C C2 0.78632(17) 0.11562(9) 0.32459(5) 0.0152(3) Uani d . 1 1
C C3 0.83948(19) 0.15243(10) 0.28506(5) 0.0182(3) Uani d . 1 1
H H3 0.8871 0.2073 0.2846 0.022 Uiso calc R 1 1
C C4 0.8203(2) 0.10578(10) 0.24610(5) 0.0207(3) Uani d . 1 1
H H4 0.8547 0.1293 0.2185 0.025 Uiso calc R 1 1
C C5 0.7509(2) 0.02482(9) 0.24716(5) 0.0196(3) Uani d . 1 1
H H5 0.7388 -0.0075 0.2208 0.024 Uiso calc R 1 1
C C6 0.70041(18) -0.00665(9) 0.28810(5) 0.0165(3) Uani d . 1 1
C C7 0.61493(19) -0.09005(9) 0.29832(5) 0.0182(3) Uani d . 1 1
C C8 0.6451(2) -0.09916(10) 0.46131(5) 0.0205(3) Uani d . 1 1
C C9 0.4578(2) -0.08052(10) 0.46189(5) 0.0182(3) Uani d . 1 1
C C10 0.3381(2) -0.10642(11) 0.49278(5) 0.0242(3) Uani d . 1 1
H H10 0.3692 -0.1383 0.5182 0.029 Uiso calc R 1 1
C C11 0.1704(2) -0.08385(11) 0.48508(6) 0.0278(4) Uani d . 1 1
H H11 0.0858 -0.1009 0.5056 0.033 Uiso calc R 1 1
C C12 0.1253(2) -0.03686(11) 0.44795(6) 0.0244(3) Uani d . 1 1
H H12 0.0109 -0.0224 0.4423 0.029 Uiso calc R 1 1
C C13 0.25309(19) -0.01181(10) 0.41939(5) 0.0178(3) Uani d . 1 1
C C14 0.23732(19) 0.03925(10) 0.37688(5) 0.0192(3) Uani d . 1 1
N N3 0.69376(17) 0.22722(8) 0.63929(4) 0.0190(3) Uani d . 1 1
H H3A 0.589(3) 0.2371(14) 0.6420(7) 0.030(6) Uiso d . 1 1
N N4 0.6725(2) 0.28438(10) 0.56932(5) 0.0301(3) Uani d . 1 1
H H4A 0.561(3) 0.2940(15) 0.5747(8) 0.043(7) Uiso d . 1 1
H H4B 0.712(3) 0.3010(15) 0.5452(8) 0.039(6) Uiso d . 1 1
C C15 0.7672(2) 0.24858(9) 0.60028(5) 0.0212(3) Uani d . 1 1
C C16 0.9402(2) 0.22941(10) 0.59494(6) 0.0276(4) Uani d . 1 1
H H16 0.9963 0.2433 0.5680 0.033 Uiso calc R 1 1
C C17 1.0264(2) 0.19094(11) 0.62851(7) 0.0288(4) Uani d . 1 1
H H17 1.1421 0.1772 0.6246 0.035 Uiso calc R 1 1
C C18 0.9461(2) 0.17143(11) 0.66875(6) 0.0264(3) Uani d . 1 1
H H18 1.0067 0.1456 0.6924 0.032 Uiso calc R 1 1
C C19 0.7792(2) 0.19028(10) 0.67326(5) 0.0218(3) Uani d . 1 1
H H19 0.7225 0.1775 0.7003 0.026 Uiso calc R 1 1

loop_
_atom_site_aniso_label
_atom_site_aniso_U_11
_atom_site_aniso_U_22
_atom_site_aniso_U_33
_atom_site_aniso_U_12
_atom_site_aniso_U_13
_atom_site_aniso_U_23
Fe1 0.01050(11) 0.01760(12) 0.01583(12) 0.00026(7) 0.00200(7) 0.00414(7)
O1 0.0182(5) 0.0206(5) 0.0178(5) -0.0026(4) 0.0036(4) 0.0010(4)
O2 0.0186(5) 0.0173(5) 0.0261(6) -0.0019(4) 0.0028(4) -0.0004(4)
O3 0.0194(5) 0.0171(5) 0.0214(5) -0.0013(4) 0.0020(4) 0.0041(4)
O4 0.0326(7) 0.0191(6) 0.0264(6) -0.0023(5) 0.0022(5) -0.0028(4)
O5 0.0121(5) 0.0254(6) 0.0225(5) 0.0011(4) -0.0011(4) 0.0070(4)
O6 0.0318(7) 0.0410(7) 0.0292(6) 0.0014(6) -0.0093(5) 0.0163(6)
O7 0.0160(5) 0.0248(6) 0.0199(5) 0.0043(4) 0.0001(4) 0.0054(4)
O8 0.0168(6) 0.0336(7) 0.0342(7) 0.0092(5) -0.0079(5) -0.0039(5)
N1 0.0108(5) 0.0165(6) 0.0180(6) 0.0019(5) 0.0024(4) 0.0023(4)
N2 0.0119(6) 0.0195(6) 0.0152(6) -0.0014(5) 0.0005(4) 0.0000(5)
C1 0.0122(6) 0.0178(7) 0.0206(7) 0.0029(5) 0.0022(5) 0.0023(5)
C2 0.0105(6) 0.0165(7) 0.0186(7) 0.0017(5) 0.0021(5) 0.0022(5)
C3 0.0146(7) 0.0178(7) 0.0222(7) 0.0007(5) 0.0026(5) 0.0047(5)
C4 0.0207(7) 0.0234(7) 0.0179(7) 0.0017(6) 0.0056(6) 0.0051(6)
C5 0.0208(7) 0.0196(7) 0.0184(7) 0.0029(6) 0.0034(6) 0.0008(6)
C6 0.0131(6) 0.0165(7) 0.0199(7) 0.0026(5) 0.0016(5) 0.0015(5)
C7 0.0152(7) 0.0161(7) 0.0234(7) 0.0022(5) 0.0014(6) 0.0025(5)
C8 0.0190(7) 0.0228(7) 0.0198(7) -0.0016(6) -0.0036(6) 0.0044(6)
C9 0.0189(7) 0.0203(7) 0.0153(7) -0.0038(6) 0.0004(5) 0.0008(5)
C10 0.0296(9) 0.0250(8) 0.0180(7) -0.0064(7) 0.0055(6) 0.0020(6)
C11 0.0241(8) 0.0305(9) 0.0289(8) -0.0085(7) 0.0144(7) -0.0030(7)
C12 0.0137(7) 0.0286(8) 0.0310(8) -0.0035(6) 0.0064(6) -0.0081(7)
C13 0.0116(6) 0.0204(7) 0.0215(7) -0.0006(5) 0.0006(5) -0.0049(5)
C14 0.0151(7) 0.0208(7) 0.0218(7) 0.0030(6) -0.0020(5) -0.0044(6)
N3 0.0149(6) 0.0207(6) 0.0214(6) 0.0011(5) 0.0045(5) 0.0024(5)
N4 0.0420(10) 0.0285(8) 0.0197(7) 0.0062(7) 0.0093(6) 0.0062(6)
C15 0.0270(8) 0.0136(7) 0.0228(8) -0.0013(6) 0.0083(6) 0.0000(5)
C16 0.0289(9) 0.0194(8) 0.0344(9) -0.0062(7) 0.0188(7) -0.0033(6)
C17 0.0164(8) 0.0205(8) 0.0494(11) -0.0024(6) 0.0084(7) -0.0074(7)
C18 0.0189(8) 0.0239(8) 0.0365(9) 0.0012(6) -0.0024(7) -0.0004(7)
C19 0.0182(7) 0.0233(8) 0.0239(8) -0.0004(6) 0.0007(6) 0.0028(6)

loop_
_atom_type_symbol
_atom_type_description
_atom_type_scat_dispersion_real
_atom_type_scat_dispersion_imag
_atom_type_scat_source
C C 0.0033 0.0016 'International Tables Vol C Tables 4.2.6.8 and 6.1.1.4'
H H 0.0000 0.0000 'International Tables Vol C Tables 4.2.6.8 and 6.1.1.4'
N N 0.0061 0.0033 'International Tables Vol C Tables 4.2.6.8 and 6.1.1.4'
O O 0.0106 0.0060 'International Tables Vol C Tables 4.2.6.8 and 6.1.1.4'
Fe Fe 0.3463 0.8444 'International Tables Vol C Tables 4.2.6.8 and 6.1.1.4'

loop_
_geom_angle_atom_site_label_1
_geom_angle_atom_site_label_2
_geom_angle_atom_site_label_3
_geom_angle
O5 Fe1 O1 91.17(5)
O5 Fe1 O3 94.04(5)
O1 Fe1 O3 150.46(4)
O5 Fe1 O7 151.47(4)
O1 Fe1 O7 95.97(5)
O3 Fe1 O7 93.20(5)
O5 Fe1 N1 119.50(5)
O1 Fe1 N1 76.24(5)
O3 Fe1 N1 75.90(5)
O7 Fe1 N1 89.03(5)
O5 Fe1 N2 75.96(5)
O1 Fe1 N2 110.89(5)
O3 Fe1 N2 98.58(5)
O7 Fe1 N2 75.68(5)
N1 Fe1 N2 163.55(5)
C1 O1 Fe1 119.79(10)
C7 O3 Fe1 120.09(10)
C8 O5 Fe1 120.93(10)
C14 O7 Fe1 120.45(10)
C2 N1 C6 122.87(13)
C2 N1 Fe1 117.92(10)
C6 N1 Fe1 118.08(10)
C13 N2 C9 122.70(13)
C13 N2 Fe1 118.84(10)
C9 N2 Fe1 118.39(10)
O2 C1 O1 125.02(14)
O2 C1 C2 121.01(13)
O1 C1 C2 113.98(13)
N1 C2 C3 120.67(14)
N1 C2 C1 110.75(12)
C3 C2 C1 128.58(14)
C2 C3 C4 117.51(14)
C2 C3 H3 121.2
C4 C3 H3 121.2
C3 C4 C5 120.81(14)
C3 C4 H4 119.6
C5 C4 H4 119.6
C6 C5 C4 117.69(14)
C6 C5 H5 121.2
C4 C5 H5 121.2
N1 C6 C5 120.44(13)
N1 C6 C7 111.03(13)
C5 C6 C7 128.48(14)
O4 C7 O3 125.61(14)
O4 C7 C6 121.15(14)
O3 C7 C6 113.23(13)
O6 C8 O5 125.69(15)
O6 C8 C9 121.04(15)
O5 C8 C9 113.27(13)
N2 C9 C10 120.29(15)
N2 C9 C8 111.41(13)
C10 C9 C8 128.29(15)
C9 C10 C11 117.61(15)
C9 C10 H10 121.2
C11 C10 H10 121.2
C12 C11 C10 121.09(15)
C12 C11 H11 119.5
C10 C11 H11 119.5
C13 C12 C11 117.59(15)
C13 C12 H12 121.2
C11 C12 H12 121.2
N2 C13 C12 120.67(15)
N2 C13 C14 111.43(13)
C12 C13 C14 127.89(15)
O8 C14 O7 126.22(15)
O8 C14 C13 120.90(15)
O7 C14 C13 112.88(13)
C15 N3 C19 123.04(14)
C15 N3 H3A 117.3(15)
C19 N3 H3A 119.6(15)
C15 N4 H4A 119.9(15)
C15 N4 H4B 122.3(16)
H4A N4 H4B 118(2)
N4 C15 N3 118.23(15)
N4 C15 C16 124.22(16)
N3 C15 C16 117.53(16)
C17 C16 C15 119.88(15)
C17 C16 H16 120.1
C15 C16 H16 120.1
C16 C17 C18 120.70(16)
C16 C17 H17 119.7
C18 C17 H17 119.7
C19 C18 C17 118.55(17)
C19 C18 H18 120.7
C17 C18 H18 120.7
N3 C19 C18 120.28(15)
N3 C19 H19 119.9
C18 C19 H19 119.9

loop_
_geom_bond_atom_site_label_1
_geom_bond_atom_site_label_2
_geom_bond_distance
Fe1 O5 2.0122(11)
Fe1 O1 2.0128(11)
Fe1 O3 2.0137(11)
Fe1 O7 2.0277(11)
Fe1 N1 2.0638(12)
Fe1 N2 2.0679(12)
O1 C1 1.2919(18)
O2 C1 1.2305(19)
O3 C7 1.2954(19)
O4 C7 1.2221(19)
O5 C8 1.2920(19)
O6 C8 1.2227(19)
O7 C14 1.3002(19)
O8 C14 1.2192(19)
N1 C2 1.3266(19)
N1 C6 1.3287(19)
N2 C13 1.3311(19)
N2 C9 1.3316(19)
C1 C2 1.514(2)
C2 C3 1.390(2)
C3 C4 1.395(2)
C3 H3 0.9500
C4 C5 1.399(2)
C4 H4 0.9500
C5 C6 1.388(2)
C5 H5 0.9500
C6 C7 1.519(2)
C8 C9 1.514(2)
C9 C10 1.390(2)
C10 C11 1.396(3)
C10 H10 0.9500
C11 C12 1.390(3)
C11 H11 0.9500
C12 C13 1.387(2)
C12 H12 0.9500
C13 C14 1.519(2)
N3 C15 1.353(2)
N3 C19 1.359(2)
N3 H3A 0.85(2)
N4 C15 1.324(2)
N4 H4A 0.91(3)
N4 H4B 0.83(2)
C15 C16 1.414(2)
C16 C17 1.364(3)
C16 H16 0.9500
C17 C18 1.402(3)
C17 H17 0.9500
C18 C19 1.363(2)
C18 H18 0.9500
C19 H19 0.9500

loop_
_geom_hbond_atom_site_label_D
_geom_hbond_atom_site_label_H
_geom_hbond_atom_site_label_A
_geom_hbond_site_symmetry_A
_geom_hbond_distance_DH
_geom_hbond_distance_HA
_geom_hbond_distance_DA
_geom_hbond_angle_DHA
N3 H3A O2 4_456 0.85(2) 1.99(2) 2.7786(18) 153(2)
N4 H4A O2 4_456 0.91(3) 2.07(3) 2.862(2) 145(2)
N4 H4B O6 8_765 0.83(2) 1.98(2) 2.8045(19) 171(2)
C3 H3 O4 8_765 0.95 2.44 3.3466(19) 159
C12 H12 O5 1_455 0.95 2.43 3.281(2) 150
C10 H10 O1 5_656 0.95 2.58 3.2398(19) 127

loop_
_geom_torsion_atom_site_label_1
_geom_torsion_atom_site_label_2
_geom_torsion_atom_site_label_3
_geom_torsion_atom_site_label_4
_geom_torsion
O5 Fe1 O1 C1 124.47(11)
O3 Fe1 O1 C1 24.16(16)
O7 Fe1 O1 C1 -83.20(11)
N1 Fe1 O1 C1 4.33(11)
N2 Fe1 O1 C1 -160.13(10)
O5 Fe1 O3 C7 -130.21(11)
O1 Fe1 O3 C7 -30.65(16)
O7 Fe1 O3 C7 77.40(11)
N1 Fe1 O3 C7 -10.79(11)
N2 Fe1 O3 C7 153.40(11)
O1 Fe1 O5 C8 113.09(12)
O3 Fe1 O5 C8 -96.00(12)
O7 Fe1 O5 C8 8.31(18)
N1 Fe1 O5 C8 -172.08(11)
N2 Fe1 O5 C8 1.84(12)
O5 Fe1 O7 C14 -14.53(18)
O1 Fe1 O7 C14 -118.14(11)
O3 Fe1 O7 C14 89.99(12)
N1 Fe1 O7 C14 165.81(12)
N2 Fe1 O7 C14 -8.06(11)
O5 Fe1 N1 C2 -93.42(11)
O1 Fe1 N1 C2 -9.99(10)
O3 Fe1 N1 C2 179.94(11)
O7 Fe1 N1 C2 86.39(11)
N2 Fe1 N1 C2 107.84(19)
O5 Fe1 N1 C6 98.35(11)
O1 Fe1 N1 C6 -178.22(11)
O3 Fe1 N1 C6 11.71(10)
O7 Fe1 N1 C6 -81.84(11)
N2 Fe1 N1 C6 -60.4(2)
O5 Fe1 N2 C13 -178.28(12)
O1 Fe1 N2 C13 95.90(12)
O3 Fe1 N2 C13 -86.23(12)
O7 Fe1 N2 C13 4.90(11)
N1 Fe1 N2 C13 -17.3(3)
O5 Fe1 N2 C9 -1.31(11)
O1 Fe1 N2 C9 -87.13(12)
O3 Fe1 N2 C9 90.74(12)
O7 Fe1 N2 C9 -178.13(12)
N1 Fe1 N2 C9 159.71(16)
Fe1 O1 C1 O2 -178.75(12)
Fe1 O1 C1 C2 1.11(16)
C6 N1 C2 C3 1.1(2)
Fe1 N1 C2 C3 -166.53(11)
C6 N1 C2 C1 -179.40(13)
Fe1 N1 C2 C1 12.98(15)
O2 C1 C2 N1 170.78(13)
O1 C1 C2 N1 -9.09(17)
O2 C1 C2 C3 -9.8(2)
O1 C1 C2 C3 170.37(14)
N1 C2 C3 C4 -0.5(2)
C1 C2 C3 C4 -179.94(14)
C2 C3 C4 C5 -0.4(2)
C3 C4 C5 C6 0.8(2)
C2 N1 C6 C5 -0.7(2)
Fe1 N1 C6 C5 166.92(11)
C2 N1 C6 C7 -178.35(12)
Fe1 N1 C6 C7 -10.74(15)
C4 C5 C6 N1 -0.3(2)
C4 C5 C6 C7 176.96(14)
Fe1 O3 C7 O4 -171.34(12)
Fe1 O3 C7 C6 8.32(16)
N1 C6 C7 O4 -178.53(14)
C5 C6 C7 O4 4.0(2)
N1 C6 C7 O3 1.79(18)
C5 C6 C7 O3 -175.64(15)
Fe1 O5 C8 O6 177.84(14)
Fe1 O5 C8 C9 -1.99(18)
C13 N2 C9 C10 -1.8(2)
Fe1 N2 C9 C10 -178.61(12)
C13 N2 C9 C8 177.56(14)
Fe1 N2 C9 C8 0.72(17)
O6 C8 C9 N2 -179.09(15)
O5 C8 C9 N2 0.76(19)
O6 C8 C9 C10 0.2(3)
O5 C8 C9 C10 -179.99(16)
N2 C9 C10 C11 1.8(2)
C8 C9 C10 C11 -177.39(16)
C9 C10 C11 C12 -0.3(3)
C10 C11 C12 C13 -1.3(3)
C9 N2 C13 C12 0.1(2)
Fe1 N2 C13 C12 176.91(12)
C9 N2 C13 C14 -178.55(13)
Fe1 N2 C13 C14 -1.72(17)
C11 C12 C13 N2 1.4(2)
C11 C12 C13 C14 179.82(15)
Fe1 O7 C14 O8 -170.02(13)
Fe1 O7 C14 C13 9.43(17)
N2 C13 C14 O8 174.77(15)
C12 C13 C14 O8 -3.7(3)
N2 C13 C14 O7 -4.71(18)
C12 C13 C14 O7 176.78(15)
C19 N3 C15 N4 -179.95(15)
C19 N3 C15 C16 1.4(2)
N4 C15 C16 C17 -178.71(16)
N3 C15 C16 C17 -0.1(2)
C15 C16 C17 C18 -1.2(3)
C16 C17 C18 C19 1.2(3)
C15 N3 C19 C18 -1.3(2)
C17 C18 C19 N3 0.0(3)
